data_7129280
loop_
_publ_author_name
'Xiong, Wei'
'Jiang, Xuan'
'Zhang, Mao-Mao'
'Xiao, Wen-Jing'
'Lu, Liang-Qiu'

_publ_section_title
;
 A cooperative Pd/Co catalysis for the asymmetric (4+2) cycloaddition of
 vinyl benzoxazinones with N-acylpyrazoles
;
_journal_name_full 'Chemical Communications'
_journal_paper_doi 10.1039/D1CC05952A
_journal_year 2021
_chemical_absolute_configuration ad
_chemical_formula_moiety 'C24 H25 N3 O3 S'
_chemical_formula_sum 'C24 H25 N3 O3 S'
_chemical_formula_weight 435.53
_space_group_crystal_system orthorhombic
_space_group_IT_number 19
_space_group_name_Hall 'P 2ac 2ab'
_space_group_name_H-M_alt 'P 21 21 21'
_atom_sites_solution_hydrogens mixed
_atom_sites_solution_primary dual
_audit_creation_date 2019-12-31
_audit_creation_method
;
Olex2 1.3-alpha
(compiled Nov 21 2019 18:26:39 for OlexSys, GUI svn.r6003)
;
_audit_update_record
;
2021-10-07 deposited with the CCDC.	2021-11-22 downloaded from the CCDC.
;
_cell_angle_alpha 90
_cell_angle_beta 90
_cell_angle_gamma 90
_cell_formula_units_Z 4
_cell_length_a 8.45794(11)
_cell_length_b 11.87783(15)
_cell_length_c 22.4725(3)
_cell_measurement_reflns_used 13003
_cell_measurement_temperature 293(2)
_cell_measurement_theta_max 73.5450
_cell_measurement_theta_min 1.9450
_cell_volume 2257.63(5)
_computing_cell_refinement 'CrysAlisPro 1.171.38.43f (Rigaku OD, 2015)'
_computing_data_collection 'CrysAlisPro 1.171.38.43f (Rigaku OD, 2015)'
_computing_data_reduction 'CrysAlisPro 1.171.38.43f (Rigaku OD, 2015)'
_computing_molecular_graphics 'Olex2 1.3-alpha (Dolomanov et al., 2009)'
_computing_publication_material 'Olex2 1.3-alpha (Dolomanov et al., 2009)'
_computing_structure_refinement 'SHELXL 2018/3 (Sheldrick, 2015)'
_computing_structure_solution 'SHELXT  (Sheldrick, 2015)'
_diffrn_ambient_temperature 293(2)
_diffrn_detector 'CCD plate'
_diffrn_detector_area_resol_mean 5.2684
_diffrn_detector_type AtlasS2
_diffrn_measured_fraction_theta_full 1.000
_diffrn_measured_fraction_theta_max 0.989
_diffrn_measurement_details
;
List of Runs (angles in degrees, time in seconds):

  # Type    Start    End  Width  t~exp~   \w     \q     \k     \f   Frames
#--------------------------------------------------------------------------
  1  \w    -66.00  33.00   1.00    1.00    --  -40.98  38.00-180.00   99
  2  \w   -117.00  -8.00   1.00    1.00    --  -40.98 -77.00-150.00  109
  3  \w      2.00  82.00   1.00    1.00    --   40.98-100.00  90.00   80
  4  \w     81.00 178.00   1.00    1.03    --  106.95  45.00 150.00   97
  5  \w     34.00 133.00   1.00    1.03    --  106.95 -45.00 150.00   99
  6  \w     81.00 178.00   1.00    1.03    --  106.95  45.00 -60.00   97
  7  \w     25.00 109.00   1.00    1.03    --  106.95 -95.00   0.00   84
  8  \w     35.00 136.00   1.00    1.03    --  106.95 -61.00   0.00  101
  9  \w   -113.00 -71.00   1.00    1.00    --  -40.98 -57.00  60.00   42
 10  \w    151.00 177.00   1.00    1.03    --  106.95 112.00-150.00   26
 11  \w    115.00 140.00   1.00    1.03    --  106.95  45.00-150.00   25
 12  \w   -113.00 -13.00   1.00    1.00    --  -41.23 -57.00  90.00  100
 13  \w   -113.00 -13.00   1.00    1.00    --  -41.23 -57.00 -60.00  100
 14  \w     25.00  99.00   1.00    1.00    --   41.23-127.00 -30.00   74
 15  \w     31.00 116.00   1.00    1.03    --  106.95-112.00-150.00   85
 16  \w     79.00 168.00   1.00    1.03    --  106.95  30.00-120.00   89
;
_diffrn_measurement_device 'four-circle diffractometer'
_diffrn_measurement_device_type 'SuperNova, Dual, Cu at zero, AtlasS2'
_diffrn_measurement_method '\w scans'
_diffrn_orient_matrix_type 'CrysAlisPro convention (1999,Acta A55,543-557)'
_diffrn_orient_matrix_UB_11 -0.0349166000
_diffrn_orient_matrix_UB_12 -0.1115239000
_diffrn_orient_matrix_UB_13 -0.0324478000
_diffrn_orient_matrix_UB_21 -0.0167108000
_diffrn_orient_matrix_UB_22 -0.0602666000
_diffrn_orient_matrix_UB_23 0.0603818000
_diffrn_orient_matrix_UB_31 -0.1779532000
_diffrn_orient_matrix_UB_32 0.0275460000
_diffrn_orient_matrix_UB_33 0.0006883000
_diffrn_radiation_monochromator mirror
_diffrn_radiation_probe x-ray
_diffrn_radiation_type 'Cu K\a'
_diffrn_radiation_wavelength 1.54184
_diffrn_reflns_av_R_equivalents 0.0462
_diffrn_reflns_av_unetI/netI 0.0299
_diffrn_reflns_Laue_measured_fraction_full 1.000
_diffrn_reflns_Laue_measured_fraction_max 0.989
_diffrn_reflns_limit_h_max 7
_diffrn_reflns_limit_h_min -10
_diffrn_reflns_limit_k_max 14
_diffrn_reflns_limit_k_min -14
_diffrn_reflns_limit_l_max 27
_diffrn_reflns_limit_l_min -26
_diffrn_reflns_number 16823
_diffrn_reflns_point_group_measured_fraction_full 1.000
_diffrn_reflns_point_group_measured_fraction_max 0.984
_diffrn_reflns_theta_full 67.684
_diffrn_reflns_theta_max 73.613
_diffrn_reflns_theta_min 3.934
_diffrn_source 'micro-focus sealed X-ray tube'
_diffrn_source_type 'SuperNova (Cu) X-ray Source'
_exptl_absorpt_coefficient_mu 1.519
_exptl_absorpt_correction_T_max 1.00000
_exptl_absorpt_correction_T_min 0.54135
_exptl_absorpt_correction_type multi-scan
_exptl_absorpt_process_details
;
CrysAlisPro 1.171.38.43f (Rigaku Oxford Diffraction, 2015)
Empirical absorption correction using spherical harmonics,
 implemented in SCALE3 ABSPACK scaling algorithm.
;
_exptl_crystal_colour colourless
_exptl_crystal_colour_primary colourless
_exptl_crystal_density_diffrn 1.281
_exptl_crystal_description block
_exptl_crystal_F_000 920
_exptl_crystal_size_max 0.14
_exptl_crystal_size_mid 0.12
_exptl_crystal_size_min 0.11
_refine_diff_density_max 0.209
_refine_diff_density_min -0.329
_refine_diff_density_rms 0.050
_refine_ls_abs_structure_details
;
 Flack x determined using 1802 quotients [(I+)-(I-)]/[(I+)+(I-)]
 (Parsons, Flack and Wagner, Acta Cryst. B69 (2013) 249-259).
;
_refine_ls_abs_structure_Flack -0.036(8)
_refine_ls_extinction_coef 0.154(5)
_refine_ls_extinction_expression Fc^*^=kFc[1+0.001xFc^2^\l^3^/sin(2\q)]^-1/4^
_refine_ls_extinction_method 'SHELXL-2018/3 (Sheldrick 2018)'
_refine_ls_goodness_of_fit_ref 1.064
_refine_ls_hydrogen_treatment mixed
_refine_ls_matrix_type full
_refine_ls_number_parameters 300
_refine_ls_number_reflns 4484
_refine_ls_number_restraints 0
_refine_ls_restrained_S_all 1.064
_refine_ls_R_factor_all 0.0366
_refine_ls_R_factor_gt 0.0358
_refine_ls_shift/su_max 0.000
_refine_ls_shift/su_mean 0.000
_refine_ls_structure_factor_coef Fsqd
_refine_ls_weighting_details 'w=1/[\s^2^(Fo^2^)+(0.0648P)^2^+0.1011P] where P=(Fo^2^+2Fc^2^)/3'
_refine_ls_weighting_scheme calc
_refine_ls_wR_factor_gt 0.0949
_refine_ls_wR_factor_ref 0.0964
_reflns_Friedel_coverage 0.741
_reflns_Friedel_fraction_full 1.000
_reflns_Friedel_fraction_max 0.976
_reflns_number_gt 4371
_reflns_number_total 4484
_reflns_threshold_expression 'I > 2\s(I)'
_cod_data_source_file d1cc05952a2.cif
_cod_data_source_block exp_2092
_cod_database_code 7129280
_shelx_shelxl_version_number 2018/3
_shelx_space_group_comment
;
The symmetry employed for this shelxl refinement is uniquely defined
by the following loop, which should always be used as a source of
symmetry information in preference to the above space-group names.
They are only intended as comments.
;
_reflns_odcompleteness_completeness 99.96
_reflns_odcompleteness_iscentric 1
_reflns_odcompleteness_theta 66.97
_olex2_refinement_description
;
1. Fixed Uiso
 At 1.2 times of:
  All C(H) groups
 At 1.5 times of:
  All C(H,H,H) groups
2.a Ternary CH refined with riding coordinates:
 C5(H5), C7(H7)
2.b Aromatic/amide H refined with riding coordinates:
 C21(H21), C10(H10), C11(H11), C12(H12), C17(H17), C20(H20), C13(H13),
 C14(H14), C18(H18), C2(H2)
2.c Idealised Me refined as rotating group:
 C22(H22A,H22B,H22C), C24(H24A,H24B,H24C), C23(H23A,H23B,H23C)
;
_olex2_date_sample_data_collection 2019-12-31
_olex2_submission_special_instructions 'No special instructions were received'
_oxdiff_exptl_absorpt_empirical_details
;
Empirical correction (ABSPACK) includes:
- Absorption correction using spherical harmonics
- Frame scaling
;
_oxdiff_exptl_absorpt_empirical_full_max 1.645
_oxdiff_exptl_absorpt_empirical_full_min 0.606

loop_
_space_group_symop_operation_xyz
'x, y, z'
'-x+1/2, -y, z+1/2'
'-x, y+1/2, -z+1/2'
'x+1/2, -y+1/2, -z'

loop_
_atom_site_label
_atom_site_type_symbol
_atom_site_fract_x
_atom_site_fract_y
_atom_site_fract_z
_atom_site_U_iso_or_equiv
_atom_site_adp_type
_atom_site_occupancy
_atom_site_site_symmetry_order
_atom_site_calc_flag
_atom_site_refinement_flags_posn
_atom_site_refinement_flags_adp
_atom_site_refinement_flags_occupancy
_atom_site_disorder_assembly
_atom_site_disorder_group
S1 S 0.87913(6) 0.42307(5) 0.62838(2) 0.0466(2) Uani 1 1 d . . . . .
O3 O 0.9713(2) 0.46204(16) 0.57931(9) 0.0612(5) Uani 1 1 d . . . . .
O1 O 0.4119(3) 0.40892(17) 0.77111(8) 0.0695(6) Uani 1 1 d . . . . .
O2 O 0.94977(19) 0.41663(17) 0.68593(8) 0.0598(5) Uani 1 1 d . . . . .
N3 N 0.7242(2) 0.50855(15) 0.63608(8) 0.0424(4) Uani 1 1 d . . . . .
N2 N 0.2823(2) 0.28613(15) 0.71134(8) 0.0455(4) Uani 1 1 d . . . . .
N1 N 0.2742(3) 0.23543(17) 0.65608(9) 0.0520(5) Uani 1 1 d . . . . .
C6 C 0.6217(3) 0.48270(19) 0.68728(10) 0.0440(5) Uani 1 1 d . . . . .
C9 C 0.6436(3) 0.55303(17) 0.58481(9) 0.0437(5) Uani 1 1 d . . . . .
C5 C 0.4763(2) 0.41758(19) 0.66766(9) 0.0426(4) Uani 1 1 d . . . . .
H5 H 0.510945 0.353357 0.643591 0.051 Uiso 1 1 calc R U . . .
C21 C 0.7626(3) 0.2168(2) 0.65603(10) 0.0509(5) Uani 1 1 d . . . . .
H21 H 0.789361 0.233856 0.695137 0.061 Uiso 1 1 calc R U . . .
C10 C 0.7289(3) 0.61035(19) 0.54098(11) 0.0533(6) Uani 1 1 d . . . . .
H10 H 0.837637 0.619122 0.544965 0.064 Uiso 1 1 calc R U . . .
C1 C 0.1831(3) 0.2334(2) 0.75199(10) 0.0492(5) Uani 1 1 d . . . . .
C11 C 0.6529(4) 0.6539(2) 0.49198(12) 0.0645(7) Uani 1 1 d . . . . .
H11 H 0.710786 0.691536 0.462963 0.077 Uiso 1 1 calc R U . . .
C7 C 0.3748(2) 0.49516(19) 0.62820(10) 0.0463(5) Uani 1 1 d . . . . .
H7 H 0.294469 0.448534 0.608673 0.056 Uiso 1 1 calc R U . . .
C16 C 0.7995(3) 0.29081(19) 0.61063(9) 0.0444(5) Uani 1 1 d . . . . .
C12 C 0.4916(4) 0.6420(3) 0.48559(12) 0.0675(8) Uani 1 1 d . . . . .
H12 H 0.441120 0.668970 0.451707 0.081 Uiso 1 1 calc R U . . .
C17 C 0.7623(3) 0.2652(2) 0.55240(10) 0.0541(6) Uani 1 1 d . . . . .
H17 H 0.788835 0.314460 0.521831 0.065 Uiso 1 1 calc R U . . .
C8 C 0.4790(3) 0.54526(18) 0.58017(10) 0.0448(5) Uani 1 1 d . . . . .
C4 C 0.3895(3) 0.37314(19) 0.72131(10) 0.0468(5) Uani 1 1 d . . . . .
C22 C 0.5609(4) -0.0186(3) 0.57197(16) 0.0744(8) Uani 1 1 d . . . . .
H22A H 0.634451 -0.080024 0.574158 0.112 Uiso 1 1 calc R U . . .
H22B H 0.515823 -0.015519 0.532798 0.112 Uiso 1 1 calc R U . . .
H22C H 0.478383 -0.029579 0.600714 0.112 Uiso 1 1 calc R U . . .
C20 C 0.6859(3) 0.1176(2) 0.64290(11) 0.0565(6) Uani 1 1 d . . . . .
H20 H 0.660732 0.068148 0.673551 0.068 Uiso 1 1 calc R U . . .
C13 C 0.4060(3) 0.5899(2) 0.52989(11) 0.0587(6) Uani 1 1 d . . . . .
H13 H 0.296787 0.584371 0.526109 0.070 Uiso 1 1 calc R U . . .
C24 C 0.1592(4) 0.2711(3) 0.81436(11) 0.0687(8) Uani 1 1 d . . . . .
H24A H 0.257336 0.266145 0.835644 0.103 Uiso 1 1 calc R U . . .
H24B H 0.081831 0.223954 0.833216 0.103 Uiso 1 1 calc R U . . .
H24C H 0.122850 0.347721 0.814543 0.103 Uiso 1 1 calc R U . . .
C19 C 0.6455(3) 0.0898(2) 0.58484(11) 0.0539(5) Uani 1 1 d . . . . .
C14 C 0.2898(3) 0.5842(2) 0.66430(13) 0.0592(6) Uani 1 1 d . . . . .
H14 H 0.208690 0.559399 0.688954 0.071 Uiso 1 1 calc R U . . .
C3 C 0.1734(3) 0.1527(2) 0.66303(13) 0.0556(6) Uani 1 1 d . . . . .
C15 C 0.3189(4) 0.6930(3) 0.66440(16) 0.0711(8) Uani 1 1 d . . . . .
C18 C 0.6848(4) 0.1648(2) 0.54003(11) 0.0599(6) Uani 1 1 d . . . . .
H18 H 0.658754 0.147572 0.500865 0.072 Uiso 1 1 calc R U . . .
C2 C 0.1153(3) 0.1482(2) 0.72185(12) 0.0556(6) Uani 1 1 d . . . . .
H2 H 0.043564 0.096177 0.736947 0.067 Uiso 1 1 calc R U . . .
C23 C 0.1327(4) 0.0767(3) 0.61204(16) 0.0808(9) Uani 1 1 d . . . . .
H23A H 0.021770 0.082673 0.603505 0.121 Uiso 1 1 calc R U . . .
H23B H 0.157740 0.000369 0.622351 0.121 Uiso 1 1 calc R U . . .
H23C H 0.192402 0.098537 0.577585 0.121 Uiso 1 1 calc R U . . .
H6A H 0.685(3) 0.447(2) 0.7142(11) 0.048(7) Uiso 1 1 d . . . . .
H6B H 0.596(3) 0.550(3) 0.7070(12) 0.054(7) Uiso 1 1 d . . . . .
H15A H 0.399(5) 0.723(3) 0.6384(14) 0.074(10) Uiso 1 1 d . . . . .
H15B H 0.264(5) 0.742(4) 0.6866(16) 0.097(12) Uiso 1 1 d . . . . .

loop_
_atom_site_aniso_label
_atom_site_aniso_U_11
_atom_site_aniso_U_22
_atom_site_aniso_U_33
_atom_site_aniso_U_23
_atom_site_aniso_U_13
_atom_site_aniso_U_12
S1 0.0321(3) 0.0488(3) 0.0589(3) -0.0032(2) -0.0008(2) -0.0002(2)
O3 0.0395(8) 0.0631(11) 0.0810(11) 0.0023(9) 0.0162(9) -0.0023(8)
O1 0.0833(14) 0.0702(12) 0.0551(9) -0.0143(8) 0.0136(9) -0.0210(11)
O2 0.0425(9) 0.0678(11) 0.0693(10) -0.0093(9) -0.0183(8) 0.0053(8)
N3 0.0340(9) 0.0424(9) 0.0508(9) -0.0016(7) -0.0005(7) -0.0025(7)
N2 0.0385(9) 0.0450(9) 0.0530(9) -0.0006(7) 0.0062(8) -0.0026(8)
N1 0.0461(11) 0.0502(10) 0.0596(10) -0.0089(9) 0.0070(9) -0.0057(9)
C6 0.0380(10) 0.0462(10) 0.0476(10) -0.0038(9) -0.0007(9) -0.0022(9)
C9 0.0457(11) 0.0361(9) 0.0492(10) -0.0041(8) 0.0007(9) -0.0001(8)
C5 0.0348(10) 0.0432(10) 0.0497(10) -0.0056(8) 0.0048(8) -0.0030(9)
C21 0.0543(13) 0.0525(12) 0.0460(10) 0.0027(9) -0.0033(10) 0.0059(11)
C10 0.0556(14) 0.0441(11) 0.0602(13) 0.0009(9) 0.0091(11) -0.0020(10)
C1 0.0377(11) 0.0497(12) 0.0600(12) 0.0134(10) 0.0059(9) 0.0053(10)
C11 0.086(2) 0.0491(13) 0.0582(13) 0.0063(10) 0.0109(14) 0.0037(14)
C7 0.0326(10) 0.0476(11) 0.0588(11) -0.0043(10) -0.0031(10) -0.0040(9)
C16 0.0390(11) 0.0452(10) 0.0490(10) -0.0018(8) -0.0016(9) 0.0046(9)
C12 0.087(2) 0.0614(15) 0.0541(13) 0.0058(11) -0.0051(14) 0.0160(15)
C17 0.0638(16) 0.0541(12) 0.0443(10) 0.0019(9) -0.0007(11) 0.0000(12)
C8 0.0435(11) 0.0421(11) 0.0489(11) -0.0047(8) -0.0010(9) 0.0006(9)
C4 0.0424(11) 0.0435(10) 0.0545(11) -0.0051(9) 0.0072(10) -0.0015(9)
C22 0.0689(17) 0.0630(17) 0.091(2) -0.0070(15) -0.0009(17) -0.0135(14)
C20 0.0613(15) 0.0509(12) 0.0573(12) 0.0075(10) 0.0024(11) 0.0017(11)
C13 0.0548(14) 0.0608(14) 0.0606(12) -0.0029(11) -0.0096(11) 0.0103(12)
C24 0.0717(18) 0.0774(18) 0.0570(13) 0.0107(13) 0.0147(13) -0.0046(15)
C19 0.0467(12) 0.0492(12) 0.0659(13) -0.0049(10) -0.0019(11) 0.0027(10)
C14 0.0397(12) 0.0655(15) 0.0724(14) -0.0004(13) 0.0076(11) 0.0101(12)
C3 0.0420(12) 0.0483(12) 0.0766(15) -0.0069(11) 0.0032(11) -0.0028(10)
C15 0.0695(19) 0.0632(16) 0.0806(18) -0.0111(15) 0.0081(16) 0.0145(15)
C18 0.0666(16) 0.0612(14) 0.0519(12) -0.0077(11) -0.0067(12) -0.0034(13)
C2 0.0428(12) 0.0476(12) 0.0765(14) 0.0127(11) 0.0037(12) -0.0045(10)
C23 0.0701(19) 0.0708(19) 0.101(2) -0.0317(17) 0.0108(17) -0.0178(17)

loop_
_atom_type_symbol
_atom_type_description
_atom_type_scat_dispersion_real
_atom_type_scat_dispersion_imag
_atom_type_scat_source
C C 0.0181 0.0091 'International Tables Vol C Tables 4.2.6.8 and 6.1.1.4'
H H 0.0000 0.0000 'International Tables Vol C Tables 4.2.6.8 and 6.1.1.4'
N N 0.0311 0.0180 'International Tables Vol C Tables 4.2.6.8 and 6.1.1.4'
O O 0.0492 0.0322 'International Tables Vol C Tables 4.2.6.8 and 6.1.1.4'
S S 0.3331 0.5567 'International Tables Vol C Tables 4.2.6.8 and 6.1.1.4'

loop_
_geom_angle_atom_site_label_1
_geom_angle_atom_site_label_2
_geom_angle_atom_site_label_3
_geom_angle
_geom_angle_site_symmetry_1
_geom_angle_site_symmetry_3
_geom_angle_publ_flag
O3 S1 N3 108.19(10) . . ?
O3 S1 C16 108.92(11) . . ?
O2 S1 O3 119.26(11) . . ?
O2 S1 N3 105.54(10) . . ?
O2 S1 C16 108.59(11) . . ?
N3 S1 C16 105.48(10) . . ?
C6 N3 S1 114.64(14) . . ?
C9 N3 S1 120.84(14) . . ?
C9 N3 C6 115.06(17) . . ?
N1 N2 C1 111.39(19) . . ?
N1 N2 C4 120.02(18) . . ?
C1 N2 C4 128.42(19) . . ?
C3 N1 N2 104.6(2) . . ?
N3 C6 C5 110.85(17) . . ?
N3 C6 H6A 105.6(16) . . ?
N3 C6 H6B 108.9(17) . . ?
C5 C6 H6A 115.8(17) . . ?
C5 C6 H6B 112.8(18) . . ?
H6A C6 H6B 102(2) . . ?
C10 C9 N3 119.9(2) . . ?
C10 C9 C8 119.5(2) . . ?
C8 C9 N3 120.42(19) . . ?
C6 C5 H5 108.3 . . ?
C6 C5 C7 108.29(18) . . ?
C7 C5 H5 108.3 . . ?
C4 C5 C6 109.91(18) . . ?
C4 C5 H5 108.3 . . ?
C4 C5 C7 113.49(18) . . ?
C16 C21 H21 120.2 . . ?
C20 C21 H21 120.2 . . ?
C20 C21 C16 119.5(2) . . ?
C9 C10 H10 119.8 . . ?
C11 C10 C9 120.4(3) . . ?
C11 C10 H10 119.8 . . ?
N2 C1 C24 124.5(2) . . ?
C2 C1 N2 105.4(2) . . ?
C2 C1 C24 130.0(2) . . ?
C10 C11 H11 119.8 . . ?
C10 C11 C12 120.5(3) . . ?
C12 C11 H11 119.8 . . ?
C5 C7 H7 107.8 . . ?
C8 C7 C5 108.71(17) . . ?
C8 C7 H7 107.8 . . ?
C14 C7 C5 111.95(19) . . ?
C14 C7 H7 107.8 . . ?
C14 C7 C8 112.53(19) . . ?
C21 C16 S1 119.22(17) . . ?
C17 C16 S1 120.03(18) . . ?
C17 C16 C21 120.5(2) . . ?
C11 C12 H12 120.3 . . ?
C13 C12 C11 119.4(3) . . ?
C13 C12 H12 120.3 . . ?
C16 C17 H17 120.4 . . ?
C16 C17 C18 119.1(2) . . ?
C18 C17 H17 120.4 . . ?
C9 C8 C7 123.5(2) . . ?
C13 C8 C9 118.4(2) . . ?
C13 C8 C7 118.0(2) . . ?
O1 C4 N2 120.7(2) . . ?
O1 C4 C5 122.7(2) . . ?
N2 C4 C5 116.62(18) . . ?
H22A C22 H22B 109.5 . . ?
H22A C22 H22C 109.5 . . ?
H22B C22 H22C 109.5 . . ?
C19 C22 H22A 109.5 . . ?
C19 C22 H22B 109.5 . . ?
C19 C22 H22C 109.5 . . ?
C21 C20 H20 119.3 . . ?
C21 C20 C19 121.4(2) . . ?
C19 C20 H20 119.3 . . ?
C12 C13 C8 121.6(3) . . ?
C12 C13 H13 119.2 . . ?
C8 C13 H13 119.2 . . ?
C1 C24 H24A 109.5 . . ?
C1 C24 H24B 109.5 . . ?
C1 C24 H24C 109.5 . . ?
H24A C24 H24B 109.5 . . ?
H24A C24 H24C 109.5 . . ?
H24B C24 H24C 109.5 . . ?
C20 C19 C22 120.1(3) . . ?
C18 C19 C22 121.7(2) . . ?
C18 C19 C20 118.1(2) . . ?
C7 C14 H14 116.6 . . ?
C15 C14 C7 126.8(3) . . ?
C15 C14 H14 116.6 . . ?
N1 C3 C2 111.5(2) . . ?
N1 C3 C23 120.7(2) . . ?
C2 C3 C23 127.8(2) . . ?
C14 C15 H15A 120(2) . . ?
C14 C15 H15B 123(3) . . ?
H15A C15 H15B 117(3) . . ?
C17 C18 H18 119.3 . . ?
C19 C18 C17 121.3(2) . . ?
C19 C18 H18 119.3 . . ?
C1 C2 C3 107.1(2) . . ?
C1 C2 H2 126.4 . . ?
C3 C2 H2 126.4 . . ?
C3 C23 H23A 109.5 . . ?
C3 C23 H23B 109.5 . . ?
C3 C23 H23C 109.5 . . ?
H23A C23 H23B 109.5 . . ?
H23A C23 H23C 109.5 . . ?
H23B C23 H23C 109.5 . . ?

loop_
_geom_bond_atom_site_label_1
_geom_bond_atom_site_label_2
_geom_bond_distance
_geom_bond_site_symmetry_2
_geom_bond_publ_flag
S1 O3 1.4279(19) . ?
S1 O2 1.4266(18) . ?
S1 N3 1.6670(19) . ?
S1 C16 1.755(2) . ?
O1 C4 1.212(3) . ?
N3 C6 1.473(3) . ?
N3 C9 1.439(3) . ?
N2 N1 1.382(3) . ?
N2 C1 1.389(3) . ?
N2 C4 1.393(3) . ?
N1 C3 1.310(3) . ?
C6 C5 1.518(3) . ?
C6 H6A 0.91(3) . ?
C6 H6B 0.94(3) . ?
C9 C10 1.398(3) . ?
C9 C8 1.400(3) . ?
C5 H5 0.9800 . ?
C5 C7 1.540(3) . ?
C5 C4 1.507(3) . ?
C21 H21 0.9300 . ?
C21 C16 1.382(3) . ?
C21 C20 1.377(4) . ?
C10 H10 0.9300 . ?
C10 C11 1.376(4) . ?
C1 C24 1.485(3) . ?
C1 C2 1.347(4) . ?
C11 H11 0.9300 . ?
C11 C12 1.379(5) . ?
C7 H7 0.9800 . ?
C7 C8 1.515(3) . ?
C7 C14 1.514(3) . ?
C16 C17 1.380(3) . ?
C12 H12 0.9300 . ?
C12 C13 1.378(4) . ?
C17 H17 0.9300 . ?
C17 C18 1.389(4) . ?
C8 C13 1.392(3) . ?
C22 H22A 0.9600 . ?
C22 H22B 0.9600 . ?
C22 H22C 0.9600 . ?
C22 C19 1.501(4) . ?
C20 H20 0.9300 . ?
C20 C19 1.388(3) . ?
C13 H13 0.9300 . ?
C24 H24A 0.9600 . ?
C24 H24B 0.9600 . ?
C24 H24C 0.9600 . ?
C19 C18 1.385(4) . ?
C14 H14 0.9300 . ?
C14 C15 1.315(4) . ?
C3 C2 1.411(4) . ?
C3 C23 1.499(4) . ?
C15 H15A 0.96(4) . ?
C15 H15B 0.90(4) . ?
C18 H18 0.9300 . ?
C2 H2 0.9300 . ?
C23 H23A 0.9600 . ?
C23 H23B 0.9600 . ?
C23 H23C 0.9600 . ?

loop_
_geom_torsion_atom_site_label_1
_geom_torsion_atom_site_label_2
_geom_torsion_atom_site_label_3
_geom_torsion_atom_site_label_4
_geom_torsion
_geom_torsion_site_symmetry_1
_geom_torsion_site_symmetry_2
_geom_torsion_site_symmetry_3
_geom_torsion_site_symmetry_4
_geom_torsion_publ_flag
S1 N3 C6 C5 -100.03(19) . . . . ?
S1 N3 C9 C10 -53.9(3) . . . . ?
S1 N3 C9 C8 129.91(19) . . . . ?
S1 C16 C17 C18 -173.5(2) . . . . ?
O3 S1 N3 C6 -176.84(15) . . . . ?
O3 S1 N3 C9 38.42(19) . . . . ?
O3 S1 C16 C21 153.85(19) . . . . ?
O3 S1 C16 C17 -31.4(2) . . . . ?
O2 S1 N3 C6 -48.13(16) . . . . ?
O2 S1 N3 C9 167.13(17) . . . . ?
O2 S1 C16 C21 22.5(2) . . . . ?
O2 S1 C16 C17 -162.8(2) . . . . ?
N3 S1 C16 C21 -90.2(2) . . . . ?
N3 S1 C16 C17 84.5(2) . . . . ?
N3 C6 C5 C7 -66.2(2) . . . . ?
N3 C6 C5 C4 169.31(18) . . . . ?
N3 C9 C10 C11 -179.6(2) . . . . ?
N3 C9 C8 C7 2.4(3) . . . . ?
N3 C9 C8 C13 179.7(2) . . . . ?
N2 N1 C3 C2 0.0(3) . . . . ?
N2 N1 C3 C23 -180.0(2) . . . . ?
N2 C1 C2 C3 -1.0(3) . . . . ?
N1 N2 C1 C24 -177.0(2) . . . . ?
N1 N2 C1 C2 1.1(3) . . . . ?
N1 N2 C4 O1 -170.8(2) . . . . ?
N1 N2 C4 C5 8.1(3) . . . . ?
N1 C3 C2 C1 0.6(3) . . . . ?
C6 N3 C9 C10 161.4(2) . . . . ?
C6 N3 C9 C8 -14.7(3) . . . . ?
C6 C5 C7 C8 51.1(2) . . . . ?
C6 C5 C7 C14 -73.9(2) . . . . ?
C6 C5 C4 O1 16.9(3) . . . . ?
C6 C5 C4 N2 -162.0(2) . . . . ?
C9 N3 C6 C5 46.8(2) . . . . ?
C9 C10 C11 C12 0.3(4) . . . . ?
C9 C8 C13 C12 -0.8(4) . . . . ?
C5 C7 C8 C9 -21.5(3) . . . . ?
C5 C7 C8 C13 161.2(2) . . . . ?
C5 C7 C14 C15 110.4(3) . . . . ?
C21 C16 C17 C18 1.1(4) . . . . ?
C21 C20 C19 C22 -179.6(3) . . . . ?
C21 C20 C19 C18 0.2(4) . . . . ?
C10 C9 C8 C7 -173.8(2) . . . . ?
C10 C9 C8 C13 3.6(3) . . . . ?
C10 C11 C12 C13 2.5(4) . . . . ?
C1 N2 N1 C3 -0.7(3) . . . . ?
C1 N2 C4 O1 4.0(4) . . . . ?
C1 N2 C4 C5 -177.1(2) . . . . ?
C11 C12 C13 C8 -2.2(4) . . . . ?
C7 C5 C4 O1 -104.5(3) . . . . ?
C7 C5 C4 N2 76.6(2) . . . . ?
C7 C8 C13 C12 176.7(2) . . . . ?
C16 S1 N3 C6 66.72(16) . . . . ?
C16 S1 N3 C9 -78.02(17) . . . . ?
C16 C21 C20 C19 0.4(4) . . . . ?
C16 C17 C18 C19 -0.6(4) . . . . ?
C8 C9 C10 C11 -3.4(3) . . . . ?
C8 C7 C14 C15 -12.4(4) . . . . ?
C4 N2 N1 C3 174.9(2) . . . . ?
C4 N2 C1 C24 7.9(4) . . . . ?
C4 N2 C1 C2 -174.1(2) . . . . ?
C4 C5 C7 C8 173.41(17) . . . . ?
C4 C5 C7 C14 48.5(3) . . . . ?
C22 C19 C18 C17 179.7(3) . . . . ?
C20 C21 C16 S1 173.7(2) . . . . ?
C20 C21 C16 C17 -1.0(4) . . . . ?
C20 C19 C18 C17 -0.1(4) . . . . ?
C24 C1 C2 C3 176.9(3) . . . . ?
C14 C7 C8 C9 103.1(2) . . . . ?
C14 C7 C8 C13 -74.2(3) . . . . ?
C23 C3 C2 C1 -179.3(3) . . . . ?
